data_4323508
loop_
_publ_author_name
'William Lesueur'
'Euro Solari'
'Carlo Floriani'
'Angiola Chiesi-Villa'
'Corrado Rizzoli'

_publ_contact_author
;
     Dr. Corrado Rizzoli
     Universit\'a di Parma
     Dipartimento di Chimica Generale ed Inorganica,
     Chimica Analitica, Chimica Fisica
     Viale delle Scienze 78
     I-43100 Parma
     Italy
;
_publ_contact_author_email rizzoli@at@ipruniv.cce.unipr.it
_publ_contact_author_fax '[039]521 905 556'
_publ_contact_author_phone '[039]521 905 449'
_publ_section_title
;
 A Bidentate Bisphosphine Functioning in Intramolecular Aliphatic
 Metalation and as an NMR Spectroscopic Probe for the Metal Coordination
 Environment
;
_journal_name_full 'Inorganic Chemistry'
_journal_page_first 3354
_journal_page_last 3362
_journal_paper_doi 10.1021/ic9700819
_journal_volume 36
_journal_year 1997
_chemical_formula_sum 'C39 H34 Cl6 P2 Pd'
_chemical_formula_weight 883.76
_space_group_IT_number 2
_symmetry_cell_setting triclinic
_symmetry_space_group_name_Hall '-P 1'
_symmetry_space_group_name_H-M 'P -1'
_atom_sites_solution_hydrogens difmap
_atom_sites_solution_primary direct
_atom_sites_solution_secondary difmap
_cell_angle_alpha 91.42(1)
_cell_angle_beta 111.01(2)
_cell_angle_gamma 99.86(2)
_cell_formula_units_Z 2.00
_cell_length_a 11.987(1)
_cell_length_b 15.990(2)
_cell_length_c 10.872(1)
_cell_measurement_reflns_used 295
_cell_measurement_temperature 25
_cell_measurement_theta_max 40.8
_cell_measurement_theta_min 29.4
_cell_volume 1908.2(5)
_computing_cell_refinement 'Belletti et al., 1993'
_computing_data_collection 'Belletti, Cantoni & Pasquinell'
_computing_data_reduction 'DIFAU (Belletti et al.)'
_computing_structure_refinement 'SHELXS-93 (Sheldrick, 1993)'
_computing_structure_solution 'SHELXS-76 (Sheldrick, 1976)'
_diffrn_ambient_temperature 298
_diffrn_measurement_device 'Siemens AED'
_diffrn_measurement_method theta/2theta
_diffrn_radiation_monochromator graphite
_diffrn_radiation_source fine-focus_sealed_tube
_diffrn_radiation_type CuK\a
_diffrn_radiation_wavelength 1.54178
_diffrn_reflns_av_R_equivalents 0.0000
_diffrn_reflns_av_sigmaI/netI 0.0239
_diffrn_reflns_limit_h_max 14
_diffrn_reflns_limit_h_min -14
_diffrn_reflns_limit_k_max 19
_diffrn_reflns_limit_k_min -19
_diffrn_reflns_limit_l_max 1
_diffrn_reflns_limit_l_min -13
_diffrn_reflns_number 7263
_diffrn_reflns_theta_max 70.12
_diffrn_reflns_theta_min 4.03
_diffrn_standards_decay_% 0.9
_diffrn_standards_interval_count 200
_diffrn_standards_number 3
_exptl_absorpt_coefficient_mu 9.0179
_exptl_absorpt_correction_T_max 1.000
_exptl_absorpt_correction_T_min 0.744
_exptl_absorpt_correction_type 'ABSORB: F. Ugozzoli 1987'
_exptl_crystal_colour yellow
_exptl_crystal_density_diffrn 1.5382
_exptl_crystal_density_meas ?
_exptl_crystal_density_method not_measured
_exptl_crystal_description prism
_exptl_crystal_F_000 892.0
_exptl_crystal_size_max 1.08
_exptl_crystal_size_mid 0.32
_exptl_crystal_size_min 0.27
_refine_diff_density_max 0.774
_refine_diff_density_min -1.372
_refine_diff_density_rms .101
_refine_ls_extinction_method none
_refine_ls_goodness_of_fit_all 1.102
_refine_ls_goodness_of_fit_obs 1.034
_refine_ls_hydrogen_treatment fixed
_refine_ls_matrix_type full
_refine_ls_number_parameters 442
_refine_ls_number_reflns 6391
_refine_ls_number_restraints 24
_refine_ls_restrained_S_all 1.105
_refine_ls_restrained_S_obs 1.038
_refine_ls_R_factor_all 0.0537
_refine_ls_R_factor_obs 0.0526
_refine_ls_shift/esd_max 0.001
_refine_ls_shift/esd_mean 0.000
_refine_ls_structure_factor_coef Fsqd
_refine_ls_weighting_details 'w=1/[\s^2^(Fo^2^)+(0.1011P)^2^+1.8981P] where P=(Fo^2^+2Fc^2^)/3'
_refine_ls_weighting_scheme calc
_refine_ls_wR_factor_all 0.1519
_refine_ls_wR_factor_obs 0.1427
_reflns_number_observed 6422
_reflns_number_total 7263
_reflns_observed_criterion >2sigma(I)
_cod_data_source_file ic9700819_2.cif
_cod_data_source_block COMPLEX9
_cod_depositor_comments
;
The following automatic conversions were performed:

'_exptl_crystal_density_meas' value 'not_measured' was changed to '?'
- the value is perceived as not measured.

Automatic conversion script
Id: cif_fix_values 3008 2015-01-20 13:52:24Z robertas 

The following automatic conversions were performed:

'_refine_ls_weighting_scheme' value 'calc
w=1/[\s^2^(Fo^2^)+(0.1011P)^2^+1.8981P] where P=(Fo^2^+2Fc^2^)/3' was
changed to 'calc'. New tag '_refine_ls_weighting_details' was
created. The value of the new tag was set to
'w=1/[\s^2^(Fo^2^)+(0.1011P)^2^+1.8981P] where P=(Fo^2^+2Fc^2^)/3'.

Automatic conversion script
Id: cif_fix_values 3143 2015-03-26 13:38:13Z robertas 
;
_cod_original_cell_volume 1908.2(4)
_cod_original_formula_sum C39H34Cl6P2Pd
_cod_database_code 4323508

loop_
_symmetry_equiv_pos_as_xyz
'x, y, z'
'-x, -y, -z'

loop_
_atom_site_aniso_label
_atom_site_aniso_U_11
_atom_site_aniso_U_22
_atom_site_aniso_U_33
_atom_site_aniso_U_23
_atom_site_aniso_U_13
_atom_site_aniso_U_12
PD1 0.0354(2) 0.0415(2) 0.0426(2) 0.0021(1) 0.0151(1) 0.0063(1)
CL1 0.0571(7) 0.0795(9) 0.0511(7) -0.0131(6) 0.0148(6) 0.0055(6)
CL2 0.0542(7) 0.0907(10) 0.0591(7) 0.0123(7) 0.0289(6) 0.0006(7)
P1 0.0322(5) 0.0366(5) 0.0447(5) 0.0034(4) 0.0131(4) 0.0048(4)
P2 0.0355(5) 0.0326(5) 0.0486(6) 0.0044(4) 0.0151(4) 0.0059(4)
C1 0.0450(23) 0.0414(22) 0.0459(23) 0.0076(18) 0.0189(19) 0.0052(18)
C2 0.0451(25) 0.0452(25) 0.0652(30) 0.0060(22) 0.0197(23) -0.0024(20)
C3 0.0625(33) 0.0494(29) 0.0735(35) 0.0025(26) 0.0262(29) -0.0116(25)
C4 0.0733(35) 0.0385(24) 0.0666(32) 0.0092(23) 0.0295(28) -0.0001(23)
C5 0.0702(32) 0.0392(24) 0.0547(27) 0.0103(21) 0.0244(25) 0.0081(22)
C6 0.0519(25) 0.0371(22) 0.0443(22) 0.0071(18) 0.0181(20) 0.0074(19)
C7 0.0480(25) 0.0394(22) 0.0492(24) 0.0062(19) 0.0158(20) 0.0087(19)
C8 0.0355(20) 0.0386(21) 0.0511(23) 0.0033(18) 0.0139(18) 0.0113(17)
C9 0.0437(24) 0.0512(26) 0.0546(26) -0.0029(22) 0.0137(21) 0.0114(20)
C10 0.0431(25) 0.0717(34) 0.0568(28) -0.0092(25) 0.0170(22) 0.0115(23)
C11 0.0441(26) 0.0786(36) 0.0523(27) 0.0070(25) 0.0227(22) 0.0067(24)
C12 0.0381(22) 0.0547(27) 0.0540(26) 0.0072(21) 0.0194(20) 0.0044(19)
C13 0.0310(19) 0.0435(22) 0.0472(22) 0.0034(18) 0.0147(18) 0.0088(16)
C21 0.0293(19) 0.0422(22) 0.0497(23) 0.0086(18) 0.0112(18) 0.0089(16)
C22 0.0386(22) 0.0559(27) 0.0472(24) 0.0007(21) 0.0128(19) 0.0080(20)
C23 0.0590(31) 0.0761(37) 0.0540(29) 0.0101(26) 0.0203(25) 0.0203(27)
C24 0.0661(34) 0.0832(41) 0.0602(31) 0.0289(30) 0.0293(28) 0.0279(30)
C25 0.0698(36) 0.0604(33) 0.0800(39) 0.0338(30) 0.0282(31) 0.0226(28)
C26 0.0562(29) 0.0489(26) 0.0591(28) 0.0143(22) 0.0224(24) 0.0068(22)
C31 0.0334(21) 0.0468(24) 0.0580(26) 0.0034(21) 0.0155(20) 0.0067(18)
C32 0.0447(26) 0.0572(29) 0.0670(32) 0.0000(25) 0.0116(24) 0.0115(22)
C33 0.0390(27) 0.0838(44) 0.0919(46) -0.0025(36) 0.0021(28) 0.0139(28)
C34 0.0427(31) 0.0936(50) 0.1304(65) -0.0136(46) 0.0183(37) 0.0254(32)
C35 0.0595(38) 0.1161(61) 0.1040(54) -0.0187(46) 0.0216(38) 0.0396(39)
C36 0.0503(30) 0.0821(41) 0.0779(38) -0.0112(32) 0.0179(28) 0.0243(29)
C41 0.0388(22) 0.0432(23) 0.0559(26) 0.0093(20) 0.0159(20) 0.0047(18)
C42 0.0454(27) 0.0588(30) 0.0658(32) -0.0053(25) 0.0125(24) -0.0002(23)
C43 0.0529(33) 0.0848(45) 0.0735(39) 0.0035(34) 0.0029(29) -0.0098(31)
C44 0.0428(29) 0.0957(49) 0.0786(41) 0.0273(37) 0.0036(28) 0.0074(31)
C45 0.0548(33) 0.0829(44) 0.0895(45) 0.0234(37) 0.0140(33) 0.0271(32)
C46 0.0501(28) 0.0576(30) 0.0728(34) 0.0086(26) 0.0144(26) 0.0197(24)
C51 0.0520(27) 0.0384(23) 0.0582(27) 0.0008(20) 0.0176(23) 0.0036(20)
C52 0.0703(34) 0.0465(27) 0.0676(33) 0.0038(24) 0.0156(28) 0.0210(25)
C53 0.1233(64) 0.0517(34) 0.0823(44) 0.0050(31) 0.0168(43) 0.0395(39)
C54 0.1244(65) 0.0426(31) 0.0870(47) 0.0157(30) 0.0261(45) 0.0051(37)
C55 0.1018(53) 0.0511(33) 0.0938(48) 0.0158(32) 0.0368(42) -0.0145(34)
C56 0.0681(35) 0.0482(29) 0.0838(39) 0.0130(27) 0.0313(31) 0.0014(25)
C57 0.0829(48) 0.0857(49) 0.1052(57) -0.0068(43) 0.0385(45) -0.0140(39)

loop_
_atom_site_label
_atom_site_fract_x
_atom_site_fract_y
_atom_site_fract_z
_atom_site_U_iso_or_equiv
_atom_site_thermal_displace_type
_atom_site_type_symbol
_atom_site_calc_flag
_atom_site_calc_attached_atom
_atom_site_aniso_ratio
PD1 0.48827(3) -0.25833(2) 0.48040(3) 0.0398(1) aniso Pd . . 1.27
CL1 0.6011(1) -0.2020(1) 0.6978(1) 0.0653(5) aniso Cl . . 2.14
CL2 0.3367(1) -0.3324(1) 0.5500(1) 0.0674(5) aniso Cl . . 2.49
CL3 0.1510(2) -0.4906(1) 0.6250(2) 0.0855(8) aniso Cl . . 1.94
CL4 0.1080(2) -0.5115(2) 0.8694(2) 0.0986(9) aniso Cl . . 2.48
CL5A 0.7680(5) -0.0241(3) 1.0648(5) 0.0384(4) iso Cl . . 1.45
CL6A 0.7642(6) 0.0296(4) 0.8100(6) 0.0391(4) iso Cl . . 1.52
CL5B 0.8346(10) 0.0375(6) 0.8541(9) 0.0439(16) iso Cl . . 1.33
CL6B 0.8463(19) -0.0697(12) 1.0593(16) 0.0534(19) iso Cl . . 1.96
CL5C 0.6907(12) -0.0400(9) 0.9985(14) 0.0644(25) iso Cl . . 2.42
CL6C 0.9169(14) -0.0206(12) 0.9543(20) 0.0597(21) iso Cl . . 2.32
P1 0.3527(1) -0.3058(1) 0.2733(1) 0.0545(20) aniso P . . 1.98
P2 0.6518(1) -0.2176(1) 0.4220(1) 0.0444(16) aniso P . . 1.50
C1 0.3280(4) -0.4219(3) 0.2610(4) 0.0460(17) aniso C . . 1.36
C2 0.2103(4) -0.4688(3) 0.2143(5) 0.0418(16) aniso C . . 1.69
C3 0.1865(5) -0.5576(4) 0.2073(6) 0.0509(18) aniso C . . 1.53
C4 0.2822(5) -0.5994(3) 0.2469(6) 0.0578(21) aniso C . . 2.00
C5 0.4003(5) -0.5538(3) 0.2941(5) 0.0576(21) aniso C . . 2.09
C6 0.4272(4) -0.4652(3) 0.3032(4) 0.0488(17) aniso C . . 1.66
C7 0.5601(4) -0.4203(3) 0.3620(5) 0.0403(14) aniso C . . 1.63
C8 0.6055(4) -0.3716(3) 0.2658(5) 0.0410(15) aniso C . . 1.91
C9 0.6071(4) -0.4190(3) 0.1566(5) 0.0483(17) aniso C . . 1.51
C10 0.6402(5) -0.3809(4) 0.0593(5) 0.0622(22) aniso C . . 1.49
C11 0.6724(5) -0.2933(4) 0.0688(5) 0.0660(23) aniso C . . 2.15
C12 0.6738(4) -0.2440(3) 0.1768(5) 0.0682(25) aniso C . . 2.58
C13 0.6427(4) -0.2824(3) 0.2766(4) 0.0547(21) aniso C . . 1.62
C21 0.3759(4) -0.2747(3) 0.1226(4) 0.0466(17) aniso C . . 1.81
C22 0.3607(4) -0.3345(3) 0.0204(5) 0.0587(19) aniso C . . 1.78
C23 0.3695(5) -0.3082(4) -0.0966(5) 0.0777(30) aniso C . . 3.21
C24 0.3942(6) -0.2225(4) -0.1140(6) 0.0916(35) aniso C . . 4.38
C25 0.4060(6) -0.1636(4) -0.0141(7) 0.0932(34) aniso C . . 3.70
C26 0.3968(5) -0.1886(3) 0.1039(5) 0.0706(26) aniso C . . 2.60
C31 0.2074(4) -0.2703(3) 0.2407(5) 0.0467(15) aniso C . . 1.64
C32 0.1167(5) -0.2885(4) 0.1163(6) 0.0604(22) aniso C . . 1.90
C33 0.0079(5) -0.2587(5) 0.0900(7) 0.0792(25) aniso C . . 2.77
C34 -0.0069(5) -0.2104(5) 0.1863(9) 0.0780(26) aniso C . . 3.18
C35 0.0829(6) -0.1894(6) 0.3062(8) 0.0772(29) aniso C . . 2.49
C36 0.1919(5) -0.2203(4) 0.3368(7) 0.0613(20) aniso C . . 1.96
C41 0.7997(4) -0.2279(3) 0.5443(5) 0.0510(18) aniso C . . 1.63
C42 0.8568(5) -0.1674(4) 0.6526(6) 0.0630(23) aniso C . . 2.11
C43 0.9713(6) -0.1739(5) 0.7464(7) 0.0888(33) aniso C . . 3.73
C44 1.0279(5) -0.2389(5) 0.7281(7) 0.0895(33) aniso C . . 3.63
C45 0.9700(6) -0.2986(5) 0.6223(7) 0.0855(32) aniso C . . 3.52
C46 0.8556(5) -0.2943(4) 0.5305(6) 0.0669(26) aniso C . . 2.05
C51 0.6797(5) -0.1056(3) 0.3955(5) 0.0943(34) aniso C . . 2.16
C52 0.5943(6) -0.0560(4) 0.3910(6) 0.0703(34) aniso C . . 0.00
C53 0.6163(8) 0.0306(4) 0.3746(7) 0.1233(64) aniso C . . 0.00
C54 0.7266(9) 0.0675(4) 0.3655(8) 0.1244(65) aniso C . . 0.00
C55 0.8133(8) 0.0203(4) 0.3735(8) 0.1018(53) aniso C . . 0.00
C56 0.7911(6) -0.0666(4) 0.3874(7) 0.0681(35) aniso C . . 0.00
C57 0.0683(7) -0.5534(5) 0.7044(9) 0.0829(48) aniso C . . 0.00
C58A 0.8055(33) -0.0456(16) 0.9269(20) 0.184(12) iso C . . 0.00
C58B 0.7445(16) -0.0338(23) 0.9181(30) 0.109(11) iso C . . 0.00
C58C 0.7833(35) 0.0198(31) 0.9256(65) 0.198(21) iso C . . 0.00
H2 0.13320(0) -0.43660(0) 0.18630(0) 0.0800(0) iso H . C2 1.00
H3 0.10030(0) -0.59020(0) 0.17600(0) 0.0800(0) iso H . C3 1.00
H4 0.27540(0) -0.66040(0) 0.25100(0) 0.0800(0) iso H . C4 1.00
H5 0.47120(0) -0.58220(0) 0.32710(0) 0.0800(0) iso H . C5 1.00
H71 0.57610(0) -0.38120(0) 0.44670(0) 0.0800(0) iso H . C7 1.00
H72 0.60550(0) -0.45760(0) 0.38030(0) 0.0800(0) iso H . C7 1.00
H9 0.57730(0) -0.48770(0) 0.14780(0) 0.0800(0) iso H . C9 1.00
H10 0.64420(0) -0.42050(0) -0.02580(0) 0.0800(0) iso H . C10 1.00
H11 0.69420(0) -0.25980(0) 0.00120(0) 0.0800(0) iso H . C11 1.00
H12 0.71080(0) -0.17840(0) 0.19900(0) 0.0800(0) iso H . C12 1.00
H22 0.34300(0) -0.40890(0) 0.02640(0) 0.0800(0) iso H . C22 1.00
H23 0.35820(0) -0.35550(0) -0.17690(0) 0.0800(0) iso H . C23 1.00
H24 0.40460(0) -0.20280(0) -0.20030(0) 0.0800(0) iso H . C24 1.00
H25 0.43000(0) -0.09570(0) -0.01430(0) 0.0800(0) iso H . C25 1.00
H26 0.41860(0) -0.14380(0) 0.19680(0) 0.0800(0) iso H . C26 1.00
H32 0.13500(0) -0.32040(0) 0.04750(0) 0.0800(0) iso H . C32 1.00
H33 -0.06120(0) -0.27150(0) -0.00760(0) 0.0800(0) iso H . C33 1.00
H34 -0.09550(0) -0.19430(0) 0.16800(0) 0.0800(0) iso H . C34 1.00
H35 0.07270(0) -0.15020(0) 0.38540(0) 0.0800(0) iso H . C35 1.00
H36 0.27370(0) -0.20080(0) 0.44130(0) 0.0800(0) iso H . C36 1.00
H42 0.81790(0) -0.11820(0) 0.66070(0) 0.0800(0) iso H . C42 1.00
H43 1.02190(0) -0.12180(0) 0.82330(0) 0.0800(0) iso H . C43 1.00
H44 1.12000(0) -0.24240(0) 0.79520(0) 0.0800(0) iso H . C44 1.00
H45 1.01790(0) -0.34250(0) 0.60810(0) 0.0800(0) iso H . C45 1.00
H46 0.80550(0) -0.34170(0) 0.43960(0) 0.0800(0) iso H . C46 1.00
H52 0.51060(0) -0.08630(0) 0.40420(0) 0.0800(0) iso H . C52 1.00
H53 0.54040(0) 0.06730(0) 0.36340(0) 0.0800(0) iso H . C53 1.00
H54 0.74800(0) 0.13640(0) 0.35020(0) 0.0800(0) iso H . C54 1.00
H55 0.89780(0) 0.04990(0) 0.36530(0) 0.0800(0) iso H . C55 1.00
H56 0.86110(0) -0.10930(0) 0.39370(0) 0.0800(0) iso H . C56 1.00
H1CS 0.08130(0) -0.61770(0) 0.70100(0) 0.0800(0) iso H . C57 1.00
H2CS -0.03060(0) -0.55390(0) 0.64960(0) 0.0800(0) iso H . C57 1.00

loop_
_atom_type_symbol
_atom_type_description
_atom_type_scat_dispersion_real
_atom_type_scat_dispersion_imag
_atom_type_scat_source
Pd Pd .1215 3.9337 'International Tables Vol C Tables 4.2.6.8 and 6.1.1.4'
Cl Cl .3639 .7018 'International Tables Vol C Tables 4.2.6.8 and 6.1.1.4'
P P .2955 .4335 'International Tables Vol C Tables 4.2.6.8 and 6.1.1.4'
C C .0181 .0091 'International Tables Vol C Tables 4.2.6.8 and 6.1.1.4'
H H .0000 .0000 'International Tables Vol C Tables 4.2.6.8 and 6.1.1.4'

loop_
_geom_angle_atom_site_label_1
_geom_angle_atom_site_label_2
_geom_angle_atom_site_label_3
_geom_angle
_geom_angle_publ_flag
P1 PD1 P2 96.4(1) yes
CL2 PD1 P2 165.8(1) yes
CL2 PD1 P1 84.6(1) yes
CL1 PD1 P2 91.0(1) yes
CL1 PD1 P1 170.7(1) yes
CL1 PD1 CL2 89.5(1) yes
C58B CL5A C58C 31(2) yes
C58A CL5A C58C 37(2) yes
C58A CL5A C58B 26(1) yes
CL6C CL5A C58C 45(2) yes
CL6C CL5A C58B 51(1) yes
CL6C CL5A C58A 28(1) yes
CL5C CL5A C58C 75(2) yes
CL5C CL5A C58B 56(1) yes
CL5C CL5A C58A 79(1) yes
CL5C CL5A CL6C 107(1) yes
CL6B CL5A C58C 86(2) yes
CL6B CL5A C58B 77(1) yes
CL6B CL5A C58A 53(1) yes
CL6B CL5A CL6C 43.4(9) yes
CL6B CL5A CL5C 115(1) yes
C58B CL6A C58C 33(3) yes
C58A CL6A C58C 39(3) yes
C58A CL6A C58B 25(2) yes
CL6C CL6A C58C 52(3) yes
CL6C CL6A C58B 58(1) yes
CL6C CL6A C58A 34(1) yes
CL5B CL6A C58C 67(3) yes
CL5B CL6A C58B 86(1) yes
CL5B CL6A C58A 66(1) yes
CL5B CL6A CL6C 32.6(9) yes
CL6A CL5B C58C 74(3) yes
CL6A CL5B C58B 67(1) yes
CL6A CL5B C58A 88(1) yes
CL6A CL5B CL6C 132(1) yes
C58B CL5B C58C 27(3) yes
C58A CL5B C58C 44(3) yes
C58A CL5B C58B 26(2) yes
CL6C CL5B C58C 76(3) yes
CL6C CL5B C58B 70(1) yes
CL6C CL5B C58A 45(1) yes
CL5A CL6B C58C 56(2) yes
CL5A CL6B C58B 57(1) yes
CL5A CL6B C58A 80(2) yes
CL5A CL6B CL6C 106(1) yes
CL5A CL6B CL5C 26.7(6) yes
C58B CL6B C58C 25(2) yes
C58A CL6B C58C 30(2) yes
C58A CL6B C58B 25(2) yes
CL6C CL6B C58C 53(2) yes
CL6C CL6B C58B 66(1) yes
CL6C CL6B C58A 44(1) yes
CL5C CL6B C58C 52(2) yes
CL5C CL6B C58B 40(1) yes
CL5C CL6B C58A 65(1) yes
CL5C CL6B CL6C 104(1) yes
CL5A CL5C CL6B 39(1) yes
CL6B CL5C C58C 70(2) yes
CL6B CL5C C58B 65(1) yes
CL6B CL5C C58A 45(1) yes
CL5A CL5C C58C 74(2) yes
CL5A CL5C C58B 86(2) yes
CL5A CL5C C58A 71(2) yes
C58B CL5C C58C 29(2) yes
C58A CL5C C58C 37(2) yes
C58A CL5C C58B 19(1) yes
CL5B CL6C CL6B 113(1) yes
CL6A CL6C CL6B 101(1) yes
CL6A CL6C CL5B 15.3(5) yes
CL5A CL6C CL6B 30.2(8) yes
CL5A CL6C CL5B 84.7(9) yes
CL5A CL6C CL6A 76.1(6) yes
CL6B CL6C C58C 73(2) yes
CL6B CL6C C58B 57(1) yes
CL6B CL6C C58A 53(2) yes
CL5B CL6C C58C 40(2) yes
CL5B CL6C C58B 59(1) yes
CL5B CL6C C58A 67(2) yes
CL6A CL6C C58C 33(2) yes
CL6A CL6C C58B 45.3(9) yes
CL6A CL6C C58A 52(1) yes
CL5A CL6C C58C 45(2) yes
CL5A CL6C C58B 37.7(8) yes
CL5A CL6C C58A 42(1) yes
C58B CL6C C58C 27(2) yes
C58A CL6C C58C 39(2) yes
C58A CL6C C58B 12(2) yes
PD1 P1 C31 111.7(2) yes
PD1 P1 C21 123.7(2) yes
PD1 P1 C1 107.0(2) yes
C21 P1 C31 97.9(2) yes
C1 P1 C31 110.1(2) yes
C1 P1 C21 105.8(2) yes
PD1 P2 C51 114.1(2) yes
PD1 P2 C41 116.1(2) yes
PD1 P2 C13 112.3(2) yes
C41 P2 C51 101.4(2) yes
C13 P2 C51 109.4(2) yes
C13 P2 C41 102.6(2) yes
P1 C1 C6 121.2(4) yes
P1 C1 C2 119.5(4) yes
C2 C1 C6 119.2(4) yes
C1 C2 C3 121.8(5) yes
C2 C3 C4 119.0(6) yes
C3 C4 C5 120.1(5) yes
C4 C5 C6 122.3(5) yes
C1 C6 C5 117.5(5) yes
C5 C6 C7 118.6(5) yes
C1 C6 C7 123.8(4) yes
C6 C7 C8 114.5(4) yes
C7 C8 C13 124.7(4) yes
C7 C8 C9 117.2(4) yes
C9 C8 C13 118.0(4) yes
C8 C9 C10 122.1(5) yes
C9 C10 C11 119.3(5) yes
C10 C11 C12 120.4(5) yes
C11 C12 C13 120.5(5) yes
C8 C13 C12 119.7(4) yes
P2 C13 C12 120.2(3) yes
P2 C13 C8 120.1(3) yes
P1 C21 C26 118.9(3) yes
P1 C21 C22 121.8(4) yes
C22 C21 C26 118.9(4) yes
C21 C22 C23 120.1(5) yes
C22 C23 C24 121.1(5) yes
C23 C24 C25 118.6(6) yes
C24 C25 C26 121.2(6) yes
C21 C26 C25 120.0(5) yes
P1 C31 C36 120.3(4) yes
P1 C31 C32 119.7(4) yes
C32 C31 C36 119.8(5) yes
C31 C32 C33 119.7(6) yes
C32 C33 C34 119.8(7) yes
C33 C34 C35 120.9(7) yes
C34 C35 C36 120.5(7) yes
C31 C36 C35 119.1(6) yes
P2 C41 C46 121.3(4) yes
P2 C41 C42 119.2(4) yes
C42 C41 C46 119.4(5) yes
C41 C42 C43 119.8(6) yes
C42 C43 C44 119.8(6) yes
C43 C44 C45 119.7(7) yes
C44 C45 C46 121.2(7) yes
C41 C46 C45 120.0(6) yes
P2 C51 C56 120.6(4) yes
P2 C51 C52 120.3(4) yes
C52 C51 C56 119.0(5) yes
C51 C52 C53 120.8(7) yes
C52 C53 C54 119.1(7) yes
C53 C54 C55 121.0(6) yes
C54 C55 C56 120.2(9) yes
C51 C56 C55 119.8(7) yes
CL3 C57 CL4 111.3(5) yes
CL5C C58A CL6C 140(2) yes
CL6B C58A CL6C 83(2) yes
CL6B C58A CL5C 70(1) yes
CL5B C58A CL6C 67(1) yes
CL5B C58A CL5C 114(2) yes
CL5B C58A CL6B 136(2) yes
CL6A C58A CL6C 94(2) yes
CL6A C58A CL5C 97(1) yes
CL6A C58A CL6B 152(2) yes
CL6A C58A CL5B 26.6(6) yes
CL5A C58A CL6C 110(2) yes
CL5A C58A CL5C 30.3(6) yes
CL5A C58A CL6B 47(1) yes
CL5A C58A CL5B 114(1) yes
CL5A C58A CL6A 111(1) yes
CL6C C58A C58C 96(4) yes
CL6C C58A C58B 147(4) yes
CL5C C58A C58C 69(3) yes
CL5C C58A C58B 33(2) yes
CL6B C58A C58C 110(4) yes
CL6B C58A C58B 103(3) yes
CL5B C58A C58C 46(3) yes
CL5B C58A C58B 88(3) yes
CL6A C58A C58C 43(3) yes
CL6A C58A C58B 67(3) yes
CL5A C58A C58C 71(3) yes
CL5A C58A C58B 59(2) yes
C58B C58A C58C 52(4) yes
CL6C C58B C58A 20(3) yes
CL5C C58B C58A 127(4) yes
CL5C C58B CL6C 129(2) yes
CL6B C58B C58A 52(3) yes
CL6B C58B CL6C 57(1) yes
CL6B C58B CL5C 75(2) yes
CL5B C58B C58A 66(3) yes
CL5B C58B CL6C 52(1) yes
CL5B C58B CL5C 144(3) yes
CL5B C58B CL6B 106(2) yes
CL6A C58B C58A 88(3) yes
CL6A C58B CL6C 77(1) yes
CL6A C58B CL5C 139(3) yes
CL6A C58B CL6B 133(2) yes
CL6A C58B CL5B 26.7(6) yes
CL5A C58B C58A 95(3) yes
CL5A C58B CL6C 91(2) yes
CL5A C58B CL5C 38(1) yes
CL5A C58B CL6B 45.9(9) yes
CL5A C58B CL5B 119(2) yes
CL5A C58B CL6A 136(2) yes
C58A C58B C58C 85(4) yes
CL6C C58B C58C 65(4) yes
CL5C C58B C58C 109(4) yes
CL6B C58B C58C 99(4) yes
CL5B C58B C58C 36(4) yes
CL6A C58B C58C 47(4) yes
CL5A C58B C58C 89(4) yes
C58A C58C C58B 42(4) yes
CL6C C58C C58B 87(4) yes
CL6C C58C C58A 45(3) yes
CL5C C58C C58B 43(3) yes
CL5C C58C C58A 75(3) yes
CL5C C58C CL6C 111(3) yes
CL6B C58C C58B 56(4) yes
CL6B C58C C58A 40(3) yes
CL6B C58C CL6C 54(2) yes
CL6B C58C CL5C 58(2) yes
CL5B C58C C58B 118(6) yes
CL5B C58C C58A 90(4) yes
CL5B C58C CL6C 64(3) yes
CL5B C58C CL5C 160(4) yes
CL5B C58C CL6B 117(3) yes
CL6A C58C C58B 100(6) yes
CL6A C58C C58A 99(5) yes
CL6A C58C CL6C 95(4) yes
CL6A C58C CL5C 130(5) yes
CL6A C58C CL6B 138(4) yes
CL6A C58C CL5B 39(2) yes
CL5A C58C C58B 61(4) yes
CL5A C58C C58A 72(3) yes
CL5A C58C CL6C 90(3) yes
CL5A C58C CL5C 31(1) yes
CL5A C58C CL6B 38(1) yes
CL5A C58C CL5B 154(4) yes
CL5A C58C CL6A 160(4) yes

loop_
_geom_bond_atom_site_label_1
_geom_bond_atom_site_label_2
_geom_bond_distance
_geom_bond_publ_flag
PD1 CL1 2.326(1) yes
PD1 CL2 2.360(1) yes
PD1 P1 2.271(1) yes
PD1 P2 2.268(1) yes
CL3 C57 1.75(1) yes
CL4 C57 1.76(1) yes
CL5A CL6B 1.30(2) yes
CL5A CL5C 0.93(1) yes
CL5A CL6C 2.48(2) yes
CL5A C58A 1.75(3) yes
CL5A C58B 1.52(3) yes
CL5A C58C 1.74(7) yes
CL6A CL5B 0.79(1) yes
CL6A CL6C 2.23(1) yes
CL6A C58A 1.77(2) yes
CL6A C58B 1.63(3) yes
CL6A C58C 1.21(7) yes
CL5B CL6C 1.62(2) yes
CL5B C58A 1.61(2) yes
CL5B C58B 1.76(3) yes
CL5B C58C 1.16(7) yes
CL6B CL5C 1.89(2) yes
CL6B CL6C 1.77(3) yes
CL6B C58A 1.43(2) yes
CL6B C58B 1.77(3) yes
CL6B C58C 2.10(5) yes
CL5C C58A 1.82(4) yes
CL5C C58B 1.26(3) yes
CL5C C58C 1.75(6) yes
CL6C C58A 1.25(4) yes
CL6C C58B 1.93(2) yes
CL6C C58C 1.76(5) yes
P1 C1 1.823(5) yes
P1 C21 1.824(5) yes
P1 C31 1.840(5) yes
P2 C13 1.828(5) yes
P2 C41 1.833(4) yes
P2 C51 1.814(5) yes
C1 C2 1.384(6) yes
C1 C6 1.418(7) yes
C2 C3 1.394(8) yes
C3 C4 1.368(9) yes
C4 C5 1.381(7) yes
C5 C6 1.391(7) yes
C6 C7 1.522(6) yes
C7 C8 1.516(8) yes
C8 C9 1.400(8) yes
C8 C13 1.408(7) yes
C9 C10 1.378(8) yes
C10 C11 1.379(9) yes
C11 C12 1.391(8) yes
C12 C13 1.392(8) yes
C21 C22 1.387(7) yes
C21 C26 1.390(7) yes
C22 C23 1.383(8) yes
C23 C24 1.384(9) yes
C24 C25 1.37(1) yes
C25 C26 1.39(1) yes
C31 C32 1.383(7) yes
C31 C36 1.38(1) yes
C32 C33 1.40(0) yes
C33 C34 1.37(1) yes
C34 C35 1.35(1) yes
C35 C36 1.41(1) yes
C41 C42 1.389(7) yes
C41 C46 1.381(9) yes
C42 C43 1.409(8) yes
C43 C44 1.38(1) yes
C44 C45 1.36(1) yes
C45 C46 1.391(8) yes
C51 C52 1.39(1) yes
C51 C56 1.41(1) yes
C52 C53 1.393(9) yes
C53 C54 1.39(1) yes
C54 C55 1.37(1) yes
C55 C56 1.392(9) yes
C58A C58B 0.76(4) yes
C58A C58C 1.12(5) yes
C58B C58C 0.89(5) yes
